data_7042418
loop_
_publ_author_name
'Han, Yongqiang'
'Yan, Pengfei'
'Sun, Jingwen'
'An, Guanghui'
'Yao, Xu'
'Li, Yuxin'
'Li, Guangming'

_publ_section_title
;
 Luminescence and white-light emitting luminescent sensor of
 tetrafluoroterephthalate-lanthanide metal-organic frameworks.
;
_journal_issue 14
_journal_name_full 'Dalton transactions (Cambridge, England : 2003)'
_journal_page_first 4642
_journal_page_last 4653
_journal_paper_doi 10.1039/c7dt00215g
_journal_volume 46
_journal_year 2017
_chemical_formula_moiety 'C12 F6 Nd O7'
_chemical_formula_sum 'C12 F6 Nd O7'
_chemical_formula_weight 514.36
_space_group_crystal_system monoclinic
_space_group_IT_number 14
_space_group_name_Hall '-P 2ybc'
_space_group_name_H-M_alt 'P 1 21/c 1'
_symmetry_space_group_name_Hall '-P 2ybc'
_symmetry_space_group_name_H-M 'P 1 21/c 1'
_audit_creation_date 2017-03-06
_audit_creation_method
;
Olex2 1.2
(compiled 2017.03.02 svn.r3394 for OlexSys, GUI svn.r5324)
;
_audit_update_record
;
2017-03-08 deposited with the CCDC.
2017-03-09 downloaded from the CCDC.
;
_cell_angle_alpha 90
_cell_angle_beta 98.642(5)
_cell_angle_gamma 90
_cell_formula_units_Z 4
_cell_length_a 10.205(5)
_cell_length_b 21.215(5)
_cell_length_c 7.866(5)
_cell_measurement_reflns_used 2108
_cell_measurement_temperature 293(2)
_cell_measurement_theta_max 29.5262
_cell_measurement_theta_min 3.1985
_cell_volume 1683.6(14)
_computing_data_collection
'CrysAlisPro, Agilent Technologies,Version 1.171.35.21 (release 20-01-2012 CrysAlis171 .NET)(compiled Jan 23 2012,18:06:46)'
_computing_molecular_graphics 'Olex2 (Dolomanov et al., 2009)'
_computing_publication_material '(K. Brandenburg, Diamond 3.1, 2009)'
_computing_structure_refinement 'ShelXL (Sheldrick, 2015)'
_computing_structure_solution 'SHELXS-2016/6 (Sheldrick, 2015)'
_diffrn_ambient_temperature 293(2)
_diffrn_measured_fraction_theta_full 0.998
_diffrn_measured_fraction_theta_max 0.998
_diffrn_measurement_device_type 'multiwire proportional'
_diffrn_measurement_method 'phi and omega scans'
_diffrn_radiation_monochromator graphite
_diffrn_radiation_type MoK\a
_diffrn_radiation_wavelength 0.71069
_diffrn_reflns_av_R_equivalents 0.0265
_diffrn_reflns_av_unetI/netI 0.0412
_diffrn_reflns_Laue_measured_fraction_full 0.998
_diffrn_reflns_Laue_measured_fraction_max 0.998
_diffrn_reflns_limit_h_max 12
_diffrn_reflns_limit_h_min -10
_diffrn_reflns_limit_k_max 25
_diffrn_reflns_limit_k_min -22
_diffrn_reflns_limit_l_max 5
_diffrn_reflns_limit_l_min -9
_diffrn_reflns_number 5706
_diffrn_reflns_point_group_measured_fraction_full 0.998
_diffrn_reflns_point_group_measured_fraction_max 0.998
_diffrn_reflns_theta_full 24.997
_diffrn_reflns_theta_max 24.997
_diffrn_reflns_theta_min 3.205
_exptl_absorpt_coefficient_mu 3.178
_exptl_absorpt_correction_T_max 0.601
_exptl_absorpt_correction_T_min 0.486
_exptl_absorpt_correction_type multi-scan
_exptl_absorpt_process_details
;
CrysAlisPro, Agilent Technologies,
Version 1.171.35.21 (release 20-01-2012 CrysAlis171 .NET)
(compiled Jan 23 2012,18:06:46)
Empirical absorption correction using spherical harmonics,
 implemented in SCALE3 ABSPACK scaling algorithm.
;
_exptl_crystal_colour purple
_exptl_crystal_density_diffrn 2.029
_exptl_crystal_description block
_exptl_crystal_F_000 968
_exptl_crystal_size_max 0.23
_exptl_crystal_size_mid 0.21
_exptl_crystal_size_min 0.16
_refine_diff_density_max 4.379
_refine_diff_density_min -1.415
_refine_diff_density_rms 0.243
_refine_ls_extinction_method none
_refine_ls_goodness_of_fit_ref 1.105
_refine_ls_hydrogen_treatment undef
_refine_ls_matrix_type full
_refine_ls_number_parameters 235
_refine_ls_number_reflns 2953
_refine_ls_number_restraints 0
_refine_ls_restrained_S_all 1.105
_refine_ls_R_factor_all 0.0574
_refine_ls_R_factor_gt 0.0487
_refine_ls_shift/su_max 0.001
_refine_ls_shift/su_mean 0.000
_refine_ls_structure_factor_coef Fsqd
_refine_ls_weighting_details 'w=1/[\s^2^(Fo^2^)+(0.0747P)^2^+4.5505P] where P=(Fo^2^+2Fc^2^)/3'
_refine_ls_weighting_scheme calc
_refine_ls_wR_factor_gt 0.1291
_refine_ls_wR_factor_ref 0.1350
_reflns_Friedel_coverage 0.000
_reflns_number_gt 2481
_reflns_number_total 2959
_reflns_threshold_expression 'I > 2\s(I)'
_cod_data_source_file c7dt00215g2.cif
_cod_data_source_block 2-nd-3d_sq
_cod_depositor_comments 'Adding full bibliography for 7042409--7042422.cif.'
_cod_database_code 7042418
_shelx_shelxl_version_number 2016/6
_shelx_space_group_comment
;
The symmetry employed for this shelxl refinement is uniquely defined
by the following loop, which should always be used as a source of
symmetry information in preference to the above space-group names.
They are only intended as comments.
;
_shelx_estimated_absorpt_t_max 0.630
_shelx_estimated_absorpt_t_min 0.529
_olex2_refinement_description
;
;
_olex2_submission_special_instructions 'No special instructions were received'

loop_
_space_group_symop_operation_xyz
'x, y, z'
'-x, y+1/2, -z+1/2'
'-x, -y, -z'
'x, -y-1/2, z-1/2'

loop_
_atom_site_label
_atom_site_type_symbol
_atom_site_fract_x
_atom_site_fract_y
_atom_site_fract_z
_atom_site_U_iso_or_equiv
_atom_site_adp_type
_atom_site_occupancy
_atom_site_site_symmetry_order
_atom_site_calc_flag
C1 C 0.5000(9) 0.1269(4) -0.3651(10) 0.034(2) Uani 1 1 d
C2 C 0.4991(8) 0.0608(4) -0.4302(10) 0.0293(18) Uani 1 1 d
C3 C 0.6151(10) 0.0299(5) -0.4438(14) 0.048(2) Uani 1 1 d
C4 C 0.3835(10) 0.0302(5) -0.4928(13) 0.046(2) Uani 1 1 d
C5 C 1.0898(8) 0.2083(4) -0.2794(11) 0.0272(19) Uani 1 1 d
C6 C 1.1352(7) 0.2705(4) -0.2862(10) 0.0265(18) Uani 1 1 d
C7 C 1.0520(8) 0.3178(4) -0.2514(11) 0.0324(19) Uani 1 1 d
C8 C 0.9293(8) 0.3042(4) -0.2070(11) 0.0304(19) Uani 1 1 d
C9 C 0.8850(7) 0.2433(4) -0.1951(10) 0.0265(18) Uani 1 1 d
C10 C 0.9694(7) 0.1950(4) -0.2333(10) 0.0293(18) Uani 1 1 d
C11 C 0.7515(8) 0.2280(4) -0.1430(10) 0.0260(18) Uani 1 1 d
C12 C 0.2685(8) 0.2163(3) 0.1598(11) 0.0245(18) Uani 1 1 d
O1 O 0.7453(5) 0.1897(3) -0.0306(7) 0.0371(14) Uani 1 1 d
O2 O 0.6506(5) 0.2423(3) 0.2830(7) 0.0316(13) Uani 1 1 d
O3 O 0.5128(8) 0.3304(3) 0.0297(8) 0.056(2) Uani 1 1 d
O4 O 0.4884(6) 0.1333(2) -0.2086(6) 0.0317(13) Uani 1 1 d
O5 O 0.3703(5) 0.2595(3) -0.2534(7) 0.0313(13) Uani 1 1 d
O6 O 0.5402(7) 0.1195(3) 0.1782(8) 0.0457(16) Uani 1 1 d
O7 O 0.2755(5) 0.1842(3) 0.0339(7) 0.0392(15) Uani 1 1 d
F1 F 0.2678(7) 0.0587(4) -0.4836(12) 0.108(3) Uani 1 1 d
F2 F 0.7309(7) 0.0590(3) -0.3873(13) 0.115(3) Uani 1 1 d
F3 F 0.9312(5) 0.1352(2) -0.2275(8) 0.0470(14) Uani 1 1 d
F4 F 1.1646(5) 0.1611(2) -0.3236(7) 0.0434(13) Uani 1 1 d
F5 F 0.8539(5) 0.3521(3) -0.1641(8) 0.0505(15) Uani 1 1 d
F6 F 1.0892(5) 0.3781(2) -0.2574(8) 0.0520(15) Uani 1 1 d
Nd1 Nd 0.50925(3) 0.21527(2) 0.00420(4) 0.01541(19) Uani 1 1 d

loop_
_atom_site_aniso_label
_atom_site_aniso_U_11
_atom_site_aniso_U_22
_atom_site_aniso_U_33
_atom_site_aniso_U_23
_atom_site_aniso_U_13
_atom_site_aniso_U_12
C1 0.052(6) 0.021(4) 0.029(5) -0.002(4) 0.008(4) 0.001(4)
C2 0.053(5) 0.020(4) 0.015(4) 0.002(3) 0.004(3) -0.004(4)
C3 0.041(6) 0.031(5) 0.072(7) -0.020(5) 0.006(5) -0.008(4)
C4 0.049(6) 0.032(5) 0.058(6) -0.017(5) 0.011(5) 0.007(4)
C5 0.015(4) 0.040(5) 0.028(4) -0.005(4) 0.004(3) 0.002(3)
C6 0.013(4) 0.041(5) 0.025(4) 0.003(4) 0.002(3) -0.002(3)
C7 0.025(4) 0.033(5) 0.041(5) 0.003(4) 0.008(4) 0.000(4)
C8 0.020(4) 0.040(5) 0.032(5) -0.008(4) 0.006(3) 0.003(4)
C9 0.011(4) 0.042(5) 0.026(4) 0.004(4) 0.000(3) -0.001(3)
C10 0.018(4) 0.041(5) 0.028(4) 0.002(4) 0.002(3) -0.005(4)
C11 0.019(4) 0.039(5) 0.021(4) -0.003(4) 0.005(3) 0.000(3)
C12 0.021(4) 0.026(4) 0.027(5) 0.008(3) 0.004(3) -0.002(3)
O1 0.023(3) 0.061(4) 0.029(3) 0.013(3) 0.010(2) 0.007(3)
O2 0.011(3) 0.046(4) 0.037(3) -0.018(3) 0.005(2) -0.002(2)
O3 0.123(7) 0.015(3) 0.032(4) -0.002(3) 0.019(4) 0.004(3)
O4 0.059(4) 0.028(3) 0.011(3) -0.006(2) 0.013(2) 0.000(3)
O5 0.015(3) 0.043(3) 0.036(3) 0.012(3) 0.004(2) 0.003(2)
O6 0.067(5) 0.033(3) 0.037(3) 0.014(3) 0.004(3) -0.001(3)
O7 0.024(3) 0.063(4) 0.032(3) -0.016(3) 0.008(2) -0.007(3)
F1 0.052(4) 0.076(5) 0.190(9) -0.065(6) -0.001(5) 0.021(4)
F2 0.050(4) 0.069(5) 0.218(10) -0.075(6) -0.003(5) -0.009(4)
F3 0.034(3) 0.033(3) 0.078(4) -0.005(3) 0.021(3) -0.008(2)
F4 0.024(3) 0.042(3) 0.067(4) -0.009(3) 0.017(2) 0.002(2)
F5 0.023(3) 0.045(3) 0.088(4) -0.009(3) 0.023(3) 0.007(2)
F6 0.035(3) 0.034(3) 0.091(4) -0.002(3) 0.024(3) -0.004(2)
Nd1 0.0132(3) 0.0174(3) 0.0163(3) -0.00097(15) 0.00460(16) -0.00037(14)

loop_
_atom_type_symbol
_atom_type_description
_atom_type_scat_dispersion_real
_atom_type_scat_dispersion_imag
_atom_type_scat_source
C C 0.0033 0.0016 'International Tables Vol C Tables 4.2.6.8 and 6.1.1.4'
F F 0.0171 0.0103 'International Tables Vol C Tables 4.2.6.8 and 6.1.1.4'
Nd Nd -0.1943 3.0179 'International Tables Vol C Tables 4.2.6.8 and 6.1.1.4'
O O 0.0106 0.0060 'International Tables Vol C Tables 4.2.6.8 and 6.1.1.4'

loop_
_geom_angle_atom_site_label_1
_geom_angle_atom_site_label_2
_geom_angle_atom_site_label_3
_geom_angle
_geom_angle_site_symmetry_1
_geom_angle_site_symmetry_3
O3 C1 C2 116.7(7) 4_565 .
O3 C1 O4 127.2(7) 4_565 .
O4 C1 C2 116.1(7) . .
C3 C2 C1 121.0(8) . .
C3 C2 C4 116.9(8) . .
C4 C2 C1 121.9(8) . .
C4 C3 C2 122.0(8) 3_654 .
F2 C3 C2 118.6(8) . .
F2 C3 C4 119.3(9) . 3_654
C3 C4 C2 121.0(8) 3_654 .
F1 C4 C2 119.0(8) . .
F1 C4 C3 119.8(9) . 3_654
C10 C5 C6 121.4(8) . .
F4 C5 C6 119.4(7) . .
F4 C5 C10 119.2(8) . .
C5 C6 C12 120.1(7) . 4_665
C7 C6 C5 117.7(7) . .
C7 C6 C12 122.1(8) . 4_665
C6 C7 C8 120.7(8) . .
F6 C7 C6 120.5(7) . .
F6 C7 C8 118.8(8) . .
C9 C8 C7 122.3(8) . .
F5 C8 C7 118.6(8) . .
F5 C8 C9 119.0(7) . .
C8 C9 C10 117.0(7) . .
C8 C9 C11 122.5(7) . .
C10 C9 C11 120.6(8) . .
C5 C10 C9 120.9(8) . .
F3 C10 C5 119.2(8) . .
F3 C10 C9 119.9(7) . .
C9 C11 Nd1 169.8(6) . .
O1 C11 C9 119.3(7) . .
O1 C11 O2 122.7(7) . 4_565
O1 C11 Nd1 60.2(4) . .
O2 C11 C9 118.0(7) 4_565 .
O2 C11 Nd1 63.1(4) 4_565 .
C6 C12 Nd1 166.9(5) 4_466 .
O5 C12 C6 118.3(7) 4_566 4_466
O5 C12 Nd1 63.3(4) 4_566 .
O7 C12 C6 120.0(7) . 4_466
O7 C12 O5 121.6(7) . 4_566
O7 C12 Nd1 59.6(4) . .
C11 O1 Nd1 95.2(5) . .
C11 O2 Nd1 146.6(5) 4_566 .
C11 O2 Nd1 90.8(5) 4_566 4_566
Nd1 O2 Nd1 111.29(19) . 4_566
C1 O3 Nd1 140.9(5) 4_566 .
C1 O4 Nd1 138.3(5) . .
C12 O5 Nd1 90.9(5) 4_565 4_565
C12 O5 Nd1 156.8(5) 4_565 .
Nd1 O5 Nd1 111.74(19) . 4_565
C12 O7 Nd1 95.9(5) . .
C11 Nd1 C12 174.1(2) . .
O1 Nd1 C11 24.6(2) . .
O1 Nd1 C12 158.2(2) . .
O1 Nd1 O2 50.46(17) . 4_565
O1 Nd1 O5 139.39(18) . 4_566
O2 Nd1 C11 26.0(2) 4_565 .
O2 Nd1 C11 85.1(2) . .
O2 Nd1 C12 92.4(2) . .
O2 Nd1 C12 150.97(19) 4_565 .
O2 Nd1 O1 73.17(18) . .
O2 Nd1 O2 101.75(16) . 4_565
O2 Nd1 O5 147.6(2) 4_565 4_566
O2 Nd1 O5 67.42(17) . 4_566
O2 Nd1 O7 114.06(18) . .
O3 Nd1 C11 86.4(2) . .
O3 Nd1 C12 87.8(2) . .
O3 Nd1 O1 102.8(2) . .
O3 Nd1 O2 72.6(2) . .
O3 Nd1 O2 72.8(2) . 4_565
O3 Nd1 O5 71.9(2) . .
O3 Nd1 O5 74.8(2) . 4_566
O3 Nd1 O7 104.8(2) . .
O4 Nd1 C11 77.3(2) . .
O4 Nd1 C12 107.9(2) . .
O4 Nd1 O1 75.8(2) . .
O4 Nd1 O2 139.07(19) . .
O4 Nd1 O2 77.44(19) . 4_565
O4 Nd1 O3 141.04(19) . .
O4 Nd1 O5 73.97(19) . .
O4 Nd1 O5 131.34(18) . 4_566
O4 Nd1 O6 77.2(2) . .
O4 Nd1 O7 83.64(19) . .
O5 Nd1 C11 150.2(2) 4_566 .
O5 Nd1 C11 93.2(2) . .
O5 Nd1 C12 25.8(2) 4_566 .
O5 Nd1 C12 85.7(2) . .
O5 Nd1 O1 115.54(18) . .
O5 Nd1 O2 68.02(17) . 4_565
O5 Nd1 O2 144.5(2) . .
O5 Nd1 O5 102.37(16) . 4_566
O5 Nd1 O7 75.03(19) . .
O6 Nd1 C11 104.8(2) . .
O6 Nd1 C12 79.4(2) . .
O6 Nd1 O1 80.6(2) . .
O6 Nd1 O2 72.0(2) . .
O6 Nd1 O2 129.0(2) . 4_565
O6 Nd1 O3 141.6(2) . .
O6 Nd1 O5 78.4(2) . 4_566
O6 Nd1 O5 141.5(2) . .
O6 Nd1 O7 77.0(2) . .
O7 Nd1 C11 159.8(2) . .
O7 Nd1 C12 24.5(2) . .
O7 Nd1 O1 152.4(2) . .
O7 Nd1 O2 141.82(18) . 4_565
O7 Nd1 O5 49.99(17) . 4_566

loop_
_geom_bond_atom_site_label_1
_geom_bond_atom_site_label_2
_geom_bond_distance
_geom_bond_site_symmetry_2
C1 C2 1.493(11) .
C1 O3 1.247(10) 4_565
C1 O4 1.261(9) .
C2 C3 1.371(13) .
C2 C4 1.372(12) .
C3 C4 1.370(13) 3_654
C3 F2 1.348(11) .
C4 F1 1.338(11) .
C5 C6 1.402(12) .
C5 C10 1.362(11) .
C5 F4 1.336(9) .
C6 C7 1.368(12) .
C6 C12 1.511(11) 4_665
C7 C8 1.380(11) .
C7 F6 1.339(10) .
C8 C9 1.376(13) .
C8 F5 1.349(10) .
C9 C10 1.400(12) .
C9 C11 1.516(10) .
C10 F3 1.329(10) .
C11 O1 1.210(10) .
C11 O2 1.271(9) 4_565
C11 Nd1 2.895(8) .
C12 O5 1.264(9) 4_566
C12 O7 1.213(10) .
C12 Nd1 2.905(8) .
O1 Nd1 2.524(5) .
O2 Nd1 2.504(5) .
O2 Nd1 2.583(5) 4_566
O3 Nd1 2.450(6) .
O4 Nd1 2.401(5) .
O5 Nd1 2.476(5) .
O5 Nd1 2.597(5) 4_565
O6 Nd1 2.444(6) .
O7 Nd1 2.519(6) .
